data_2224650
loop_
_publ_author_name
'Mandal, Tanmay'
'Samanta, Sampak'
'Broker, Grant A.'
'Zhao, Cong-Gui'
'Tiekink, Edward R. T.'

_publ_section_title
;
 Bis(propan-2-yl)
 [(1<i>S</i>)-1-(4-fluorophenyl)-1-hydroxy-2-nitroethyl]phosphonate
;
_journal_coeditor_code HB5270
_journal_issue 1
_journal_name_full 'Acta Crystallographica Section E'
_journal_page_first o99
_journal_paper_doi 10.1107/S160053680905260X
_journal_volume 66
_journal_year 2010
_chemical_formula_iupac 'C14 H21 F N O6 P'
_chemical_formula_moiety 'C14 H21 F N O6 P'
_chemical_formula_sum 'C14 H21 F N O6 P'
_chemical_formula_weight 349.29
_chemical_name_systematic
;
Bis(propan-2-yl)
[(1<i>S</i>)-1-(4-fluorophenyl)-1-hydroxy-2-nitroethyl]phosphonate
;
_space_group_IT_number 19
_symmetry_cell_setting orthorhombic
_symmetry_space_group_name_Hall 'P 2ac 2ab'
_symmetry_space_group_name_H-M 'P 21 21 21'
_atom_sites_solution_hydrogens geom
_atom_sites_solution_primary direct
_atom_sites_solution_secondary difmap
_audit_creation_method SHELXL-97
_cell_angle_alpha 90
_cell_angle_beta 90
_cell_angle_gamma 90
_cell_formula_units_Z 4
_cell_length_a 5.8267(12)
_cell_length_b 15.931(3)
_cell_length_c 18.273(4)
_cell_measurement_reflns_used 6077
_cell_measurement_temperature 173(2)
_cell_measurement_theta_max 30.5
_cell_measurement_theta_min 4.2
_cell_volume 1696.2(6)
_computing_cell_refinement 'CrystalClear (Rigaku/MSC, 2005)'
_computing_data_collection 'CrystalClear (Rigaku/MSC, 2005)'
_computing_data_reduction 'CrystalClear (Rigaku/MSC, 2005)'
_computing_molecular_graphics 'DIAMOND (Brandenburg, 2006)'
_computing_publication_material 'publCIF (Westrip, 2009)'
_computing_structure_refinement 'SHELXL97 (Sheldrick, 2008)'
_computing_structure_solution 'SHELXS97 (Sheldrick, 2008)'
_diffrn_ambient_temperature 173(2)
_diffrn_measured_fraction_theta_full 0.992
_diffrn_measured_fraction_theta_max 0.992
_diffrn_measurement_device_type 'Rigaku AFC12\K/SATURN724'
_diffrn_measurement_method \w
_diffrn_radiation_monochromator graphite
_diffrn_radiation_source 'fine-focus sealed tube'
_diffrn_radiation_type MoK\a
_diffrn_radiation_wavelength 0.71073
_diffrn_reflns_av_R_equivalents 0.027
_diffrn_reflns_av_sigmaI/netI 0.038
_diffrn_reflns_limit_h_max 5
_diffrn_reflns_limit_h_min -7
_diffrn_reflns_limit_k_max 13
_diffrn_reflns_limit_k_min -20
_diffrn_reflns_limit_l_max 18
_diffrn_reflns_limit_l_min -22
_diffrn_reflns_number 6049
_diffrn_reflns_theta_full 26.5
_diffrn_reflns_theta_max 26.5
_diffrn_reflns_theta_min 4.2
_diffrn_standards_decay_% '< 1'
_diffrn_standards_interval_count 0
_diffrn_standards_number 0
_exptl_absorpt_coefficient_mu 0.200
_exptl_absorpt_correction_T_max 1
_exptl_absorpt_correction_T_min 0.790
_exptl_absorpt_correction_type multi-scan
_exptl_absorpt_process_details '(ABSCOR; Higashi, 1995)'
_exptl_crystal_colour colourless
_exptl_crystal_density_diffrn 1.368
_exptl_crystal_density_method 'not measured'
_exptl_crystal_description block
_exptl_crystal_F_000 736
_exptl_crystal_size_max 0.31
_exptl_crystal_size_mid 0.15
_exptl_crystal_size_min 0.06
_refine_diff_density_max 0.48
_refine_diff_density_min -0.43
_refine_ls_abs_structure_details 'Flack (1983), 1354 Friedel pairs'
_refine_ls_abs_structure_Flack -0.11(13)
_refine_ls_extinction_method none
_refine_ls_goodness_of_fit_ref 1.04
_refine_ls_hydrogen_treatment constr
_refine_ls_matrix_type full
_refine_ls_number_parameters 211
_refine_ls_number_reflns 3391
_refine_ls_number_restraints 1
_refine_ls_restrained_S_all 1.04
_refine_ls_R_factor_all 0.051
_refine_ls_R_factor_gt 0.049
_refine_ls_shift/su_max 0.001
_refine_ls_shift/su_mean 0.000
_refine_ls_structure_factor_coef Fsqd
_refine_ls_weighting_details 'calc w=1/[\s^2^(Fo^2^)+(0.0528P)^2^+0.8973P] where P=(Fo^2^+2Fc^2^)/3'
_refine_ls_weighting_scheme calc
_refine_ls_wR_factor_gt 0.115
_refine_ls_wR_factor_ref 0.117
_reflns_number_gt 3248
_reflns_number_total 3391
_reflns_threshold_expression I>2\s(I)
_cod_data_source_file hb5270.cif
_cod_data_source_block I
_cod_database_code 2224650
_cod_database_fobs_code 2224650

loop_
_symmetry_equiv_pos_as_xyz
'x, y, z'
'-x+1/2, -y, z+1/2'
'x+1/2, -y+1/2, -z'
'-x, y+1/2, -z+1/2'

loop_
_atom_site_type_symbol
_atom_site_label
_atom_site_fract_x
_atom_site_fract_y
_atom_site_fract_z
_atom_site_U_iso_or_equiv
_atom_site_adp_type
_atom_site_calc_flag
_atom_site_refinement_flags
_atom_site_occupancy
_atom_site_disorder_assembly
_atom_site_disorder_group
P P1 0.90429(11) 0.45039(4) 0.97285(3) 0.02753(16) Uani d . 1 A .
F F1 1.1808(4) 0.75747(13) 0.76550(11) 0.0698(7) Uani d . 1 A .
O O1 1.1339(3) 0.41823(11) 0.95590(10) 0.0332(4) Uani d . 1 . .
O O2 0.8946(3) 0.52834(11) 1.02505(10) 0.0351(4) Uani d . 1 . .
O O3 0.7358(3) 0.38649(12) 1.00898(10) 0.0367(5) Uani d . 1 . .
O O4 0.5136(3) 0.50239(11) 0.90853(11) 0.0321(4) Uani d D 1 A .
H H4O 0.4245 0.4648 0.9237 0.048 Uiso d D 1 . .
O O5 0.3934(4) 0.36867(16) 0.78091(14) 0.0629(7) Uani d . 1 . .
O O6 0.6260(6) 0.45661(17) 0.73135(13) 0.0832(10) Uani d . 1 . .
N N1 0.5743(5) 0.40835(15) 0.77945(14) 0.0468(6) Uani d . 1 . .
C C1 1.0726(5) 0.59419(18) 1.02606(16) 0.0428(7) Uani d . 1 . .
H H1 1.1352 0.6024 0.9756 0.051 Uiso calc R 1 . .
C C2 0.9465(7) 0.6725(2) 1.0502(2) 0.0619(10) Uani d . 1 . .
H H2A 0.8252 0.6856 1.0149 0.093 Uiso calc R 1 . .
H H2B 1.0545 0.7196 1.0529 0.093 Uiso calc R 1 . .
H H2C 0.8782 0.6630 1.0985 0.093 Uiso calc R 1 . .
C C3 1.2628(6) 0.5689(2) 1.07709(18) 0.0539(9) Uani d . 1 . .
H H3A 1.3373 0.5180 1.0585 0.081 Uiso calc R 1 . .
H H3B 1.1992 0.5578 1.1258 0.081 Uiso calc R 1 . .
H H3C 1.3758 0.6143 1.0802 0.081 Uiso calc R 1 . .
C C4 0.7057(8) 0.3642(3) 1.08354(19) 0.0803(15) Uani d P 0.60(2) A 1
H H4 0.6489 0.4155 1.1092 0.096 Uiso calc PR 0.60(2) A 1
C C5 0.5148(8) 0.3014(3) 1.0862(2) 0.0710(12) Uani d P 0.60(2) A 1
H H5A 0.3931 0.3183 1.0522 0.107 Uiso calc PR 0.60(2) A 1
H H5B 0.4528 0.2987 1.1360 0.107 Uiso calc PR 0.60(2) A 1
H H5C 0.5735 0.2460 1.0721 0.107 Uiso calc PR 0.60(2) A 1
C C6 0.9077(14) 0.3372(7) 1.1220(5) 0.058(2) Uiso d P 0.60(2) A 1
H H6A 1.0168 0.3839 1.1251 0.087 Uiso calc PR 0.60(2) A 1
H H6B 0.9786 0.2903 1.0957 0.087 Uiso calc PR 0.60(2) A 1
H H6C 0.8655 0.3191 1.1715 0.087 Uiso calc PR 0.60(2) A 1
C C40 0.7057(8) 0.3642(3) 1.08354(19) 0.0803(15) Uani d P 0.40(2) A 2
H H40 0.6132 0.4143 1.0983 0.096 Uiso calc PR 0.40(2) A 2
C C50 0.5148(8) 0.3014(3) 1.0862(2) 0.0710(12) Uani d P 0.40(2) A 2
H H50A 0.3931 0.3183 1.0522 0.107 Uiso calc PR 0.40(2) A 2
H H50B 0.4528 0.2987 1.1360 0.107 Uiso calc PR 0.40(2) A 2
H H50C 0.5735 0.2460 1.0721 0.107 Uiso calc PR 0.40(2) A 2
C C60 0.8713(15) 0.3703(8) 1.1382(5) 0.041(3) Uiso d P 0.40(2) A 2
H H60A 0.9949 0.4075 1.1218 0.062 Uiso calc PR 0.40(2) A 2
H H60B 0.9342 0.3145 1.1485 0.062 Uiso calc PR 0.40(2) A 2
H H60C 0.8014 0.3932 1.1827 0.062 Uiso calc PR 0.40(2) A 2
C C7 0.7379(4) 0.47723(15) 0.88976(14) 0.0258(5) Uani d . 1 . .
C C8 0.7355(5) 0.39729(16) 0.84242(14) 0.0328(6) Uani d . 1 A .
H H8A 0.8920 0.3858 0.8239 0.039 Uiso calc R 1 . .
H H8B 0.6863 0.3488 0.8725 0.039 Uiso calc R 1 . .
C C9 0.8523(4) 0.55250(16) 0.85275(12) 0.0274(5) Uani d . 1 A .
C C10 1.0637(5) 0.54344(19) 0.81713(14) 0.0376(6) Uani d . 1 . .
H H10 1.1327 0.4896 0.8134 0.045 Uiso calc R 1 A .
C C11 1.1721(5) 0.6126(2) 0.78744(17) 0.0464(8) Uani d . 1 A .
H H11 1.3149 0.6069 0.7629 0.056 Uiso calc R 1 . .
C C12 1.0702(6) 0.68921(19) 0.79409(16) 0.0457(8) Uani d . 1 . .
C C13 0.8621(6) 0.70094(18) 0.82673(16) 0.0435(7) Uani d . 1 A .
H H13 0.7933 0.7550 0.8285 0.052 Uiso calc R 1 . .
C C14 0.7536(5) 0.63162(16) 0.85730(15) 0.0344(6) Uani d . 1 . .
H H14 0.6106 0.6385 0.8815 0.041 Uiso calc R 1 A .

loop_
_atom_site_aniso_label
_atom_site_aniso_U_11
_atom_site_aniso_U_22
_atom_site_aniso_U_33
_atom_site_aniso_U_12
_atom_site_aniso_U_13
_atom_site_aniso_U_23
P1 0.0271(3) 0.0296(3) 0.0259(3) -0.0048(3) 0.0000(3) 0.0023(3)
F1 0.0853(16) 0.0602(12) 0.0640(12) -0.0366(12) 0.0008(12) 0.0286(10)
O1 0.0281(9) 0.0341(9) 0.0373(9) -0.0007(8) -0.0010(8) 0.0052(8)
O2 0.0347(9) 0.0391(9) 0.0316(8) -0.0100(8) 0.0013(9) -0.0067(8)
O3 0.0377(10) 0.0416(10) 0.0307(9) -0.0140(9) -0.0015(8) 0.0084(8)
O4 0.0241(9) 0.0320(10) 0.0402(11) -0.0023(8) 0.0052(8) 0.0023(9)
O5 0.0469(13) 0.0661(15) 0.0756(16) 0.0048(13) -0.0221(14) -0.0285(13)
O6 0.135(3) 0.0656(16) 0.0492(13) -0.018(2) -0.0420(18) 0.0132(13)
N1 0.0594(17) 0.0359(12) 0.0451(14) 0.0120(13) -0.0185(14) -0.0116(12)
C1 0.0459(16) 0.0463(15) 0.0363(14) -0.0209(14) -0.0003(15) -0.0061(13)
C2 0.076(3) 0.0427(17) 0.067(2) -0.0038(18) -0.015(2) -0.0106(16)
C3 0.0390(16) 0.076(2) 0.0469(17) -0.0115(17) -0.0008(15) -0.0171(17)
C4 0.092(3) 0.110(3) 0.0382(17) -0.061(3) -0.021(2) 0.032(2)
C5 0.081(3) 0.084(3) 0.0478(18) -0.056(2) -0.0012(19) 0.015(2)
C40 0.092(3) 0.110(3) 0.0382(17) -0.061(3) -0.021(2) 0.032(2)
C50 0.081(3) 0.084(3) 0.0478(18) -0.056(2) -0.0012(19) 0.015(2)
C7 0.0230(11) 0.0238(11) 0.0308(12) -0.0007(9) 0.0024(10) -0.0012(9)
C8 0.0378(14) 0.0271(12) 0.0334(13) 0.0034(12) -0.0096(12) -0.0024(10)
C9 0.0310(13) 0.0290(12) 0.0223(10) -0.0019(11) 0.0005(10) 0.0033(10)
C10 0.0320(13) 0.0476(15) 0.0333(13) 0.0033(13) 0.0049(12) 0.0111(13)
C11 0.0352(14) 0.062(2) 0.0421(15) -0.0051(14) 0.0041(14) 0.0217(15)
C12 0.0546(19) 0.0472(17) 0.0352(14) -0.0202(16) -0.0075(15) 0.0172(13)
C13 0.060(2) 0.0307(13) 0.0398(14) -0.0088(14) -0.0010(15) 0.0025(12)
C14 0.0402(14) 0.0287(12) 0.0344(13) -0.0039(12) 0.0011(13) -0.0005(11)

loop_
_atom_type_symbol
_atom_type_description
_atom_type_scat_dispersion_real
_atom_type_scat_dispersion_imag
_atom_type_scat_source
C C 0.0033 0.0016 'International Tables Vol C Tables 4.2.6.8 and 6.1.1.4'
H H 0.0000 0.0000 'International Tables Vol C Tables 4.2.6.8 and 6.1.1.4'
O O 0.0106 0.0060 'International Tables Vol C Tables 4.2.6.8 and 6.1.1.4'
N N 0.0061 0.0033 'International Tables Vol C Tables 4.2.6.8 and 6.1.1.4'
F F 0.0171 0.0103 'International Tables Vol C Tables 4.2.6.8 and 6.1.1.4'
P P 0.1023 0.0942 'International Tables Vol C Tables 4.2.6.8 and 6.1.1.4'

loop_
_geom_angle_atom_site_label_1
_geom_angle_atom_site_label_2
_geom_angle_atom_site_label_3
_geom_angle_site_symmetry_1
_geom_angle_site_symmetry_3
_geom_angle
_geom_angle_publ_flag
O1 P1 O3 . . 115.82(11) ?
O1 P1 O2 . . 116.03(11) ?
O3 P1 O2 . . 103.69(10) ?
O1 P1 C7 . . 112.66(11) ?
O3 P1 C7 . . 99.68(11) ?
O2 P1 C7 . . 107.29(11) ?
C1 O2 P1 . . 123.06(17) ?
C40 O3 P1 . . 130.3(2) ?
C4 O3 P1 . . 130.3(2) ?
C7 O4 H4O . . 116.8 ?
O6 N1 O5 . . 123.9(3) ?
O6 N1 C8 . . 118.6(3) ?
O5 N1 C8 . . 117.5(3) ?
O2 C1 C3 . . 109.6(2) ?
O2 C1 C2 . . 104.4(3) ?
C3 C1 C2 . . 113.5(3) ?
O2 C1 H1 . . 109.8 ?
C3 C1 H1 . . 109.8 ?
C2 C1 H1 . . 109.8 ?
C1 C2 H2A . . 109.5 ?
C1 C2 H2B . . 109.5 ?
H2A C2 H2B . . 109.5 ?
C1 C2 H2C . . 109.5 ?
H2A C2 H2C . . 109.5 ?
H2B C2 H2C . . 109.5 ?
C1 C3 H3A . . 109.5 ?
C1 C3 H3B . . 109.5 ?
H3A C3 H3B . . 109.5 ?
C1 C3 H3C . . 109.5 ?
H3A C3 H3C . . 109.5 ?
H3B C3 H3C . . 109.5 ?
O3 C4 C6 . . 116.3(5) ?
O3 C4 C5 . . 106.9(3) ?
C6 C4 C5 . . 113.2(4) ?
O3 C4 H4 . . 106.6 ?
C6 C4 H4 . . 106.6 ?
C5 C4 H4 . . 106.6 ?
C4 C5 H5A . . 109.5 ?
C4 C5 H5B . . 109.5 ?
H5A C5 H5B . . 109.5 ?
C4 C5 H5C . . 109.5 ?
H5A C5 H5C . . 109.5 ?
H5B C5 H5C . . 109.5 ?
C4 C6 H6A . . 109.5 ?
C4 C6 H6B . . 109.5 ?
H6A C6 H6B . . 109.5 ?
C4 C6 H6C . . 109.5 ?
H6A C6 H6C . . 109.5 ?
H6B C6 H6C . . 109.5 ?
C60 C40 O3 . . 125.8(5) ?
C60 C40 C50 . . 122.6(4) ?
O3 C40 C50 . . 106.9(3) ?
C60 C40 H40 . . 97.2 ?
O3 C40 H40 . . 97.2 ?
C50 C40 H40 . . 97.2 ?
C40 C50 H50A . . 109.5 ?
C40 C50 H50B . . 109.5 ?
H50A C50 H50B . . 109.5 ?
C40 C50 H50C . . 109.5 ?
H50A C50 H50C . . 109.5 ?
H50B C50 H50C . . 109.5 ?
C40 C60 H60A . . 109.5 ?
C40 C60 H60B . . 109.5 ?
H60A C60 H60B . . 109.5 ?
C40 C60 H60C . . 109.5 ?
H60A C60 H60C . . 109.5 ?
H60B C60 H60C . . 109.5 ?
O4 C7 C9 . . 106.77(19) ?
O4 C7 C8 . . 111.3(2) ?
C9 C7 C8 . . 113.8(2) ?
O4 C7 P1 . . 110.58(17) ?
C9 C7 P1 . . 108.40(16) ?
C8 C7 P1 . . 105.94(16) ?
N1 C8 C7 . . 109.9(2) ?
N1 C8 H8A . . 109.7 ?
C7 C8 H8A . . 109.7 ?
N1 C8 H8B . . 109.7 ?
C7 C8 H8B . . 109.7 ?
H8A C8 H8B . . 108.2 ?
C14 C9 C10 . . 119.1(2) ?
C14 C9 C7 . . 120.3(2) ?
C10 C9 C7 . . 120.5(2) ?
C11 C10 C9 . . 120.2(3) ?
C11 C10 H10 . . 119.9 ?
C9 C10 H10 . . 119.9 ?
C12 C11 C10 . . 118.7(3) ?
C12 C11 H11 . . 120.6 ?
C10 C11 H11 . . 120.6 ?
C11 C12 C13 . . 123.3(3) ?
C11 C12 F1 . . 118.2(3) ?
C13 C12 F1 . . 118.5(3) ?
C12 C13 C14 . . 118.1(3) ?
C12 C13 H13 . . 120.9 ?
C14 C13 H13 . . 120.9 ?
C9 C14 C13 . . 120.6(3) ?
C9 C14 H14 . . 119.7 ?
C13 C14 H14 . . 119.7 ?

loop_
_geom_bond_atom_site_label_1
_geom_bond_atom_site_label_2
_geom_bond_site_symmetry_2
_geom_bond_distance
_geom_bond_publ_flag
P1 O1 . 1.4656(19) ?
P1 O3 . 1.5609(19) ?
P1 O2 . 1.5670(19) ?
P1 C7 . 1.851(3) ?
F1 C12 . 1.368(3) ?
O2 C1 . 1.476(3) ?
O3 C40 . 1.419(4) ?
O3 C4 . 1.419(4) ?
O4 C7 . 1.409(3) ?
O4 H4O . 0.8401 ?
O5 N1 . 1.229(4) ?
O6 N1 . 1.206(4) ?
N1 C8 . 1.496(4) ?
C1 C3 . 1.503(5) ?
C1 C2 . 1.514(5) ?
C1 H1 . 1.0000 ?
C2 H2A . 0.9800 ?
C2 H2B . 0.9800 ?
C2 H2C . 0.9800 ?
C3 H3A . 0.9800 ?
C3 H3B . 0.9800 ?
C3 H3C . 0.9800 ?
C4 C6 . 1.436(8) ?
C4 C5 . 1.496(5) ?
C4 H4 . 1.0000 ?
C5 H5A . 0.9800 ?
C5 H5B . 0.9800 ?
C5 H5C . 0.9800 ?
C6 H6A . 0.9800 ?
C6 H6B . 0.9800 ?
C6 H6C . 0.9800 ?
C40 C60 . 1.392(9) ?
C40 C50 . 1.496(5) ?
C40 H40 . 1.0000 ?
C50 H50A . 0.9800 ?
C50 H50B . 0.9800 ?
C50 H50C . 0.9800 ?
C60 H60A . 0.9800 ?
C60 H60B . 0.9800 ?
C60 H60C . 0.9800 ?
C7 C9 . 1.529(3) ?
C7 C8 . 1.540(3) ?
C8 H8A . 0.9900 ?
C8 H8B . 0.9900 ?
C9 C14 . 1.388(4) ?
C9 C10 . 1.401(4) ?
C10 C11 . 1.382(4) ?
C10 H10 . 0.9500 ?
C11 C12 . 1.362(5) ?
C11 H11 . 0.9500 ?
C12 C13 . 1.364(5) ?
C13 C14 . 1.390(4) ?
C13 H13 . 0.9500 ?
C14 H14 . 0.9500 ?

loop_
_geom_hbond_atom_site_label_D
_geom_hbond_atom_site_label_H
_geom_hbond_atom_site_label_A
_geom_hbond_site_symmetry_A
_geom_hbond_distance_DH
_geom_hbond_distance_HA
_geom_hbond_distance_DA
_geom_hbond_angle_DHA
O4 H4o O1 1_455 0.84 1.94 2.728(3) 156
C10 H10 O5 1_655 0.95 2.52 3.447(4) 164

loop_
_geom_torsion_atom_site_label_1
_geom_torsion_atom_site_label_2
_geom_torsion_atom_site_label_3
_geom_torsion_atom_site_label_4
_geom_torsion_site_symmetry_1
_geom_torsion_site_symmetry_2
_geom_torsion_site_symmetry_3
_geom_torsion_site_symmetry_4
_geom_torsion
_geom_torsion_publ_flag
O1 P1 O2 C1 . . . . 33.2(2) ?
O3 P1 O2 C1 . . . . 161.4(2) ?
C7 P1 O2 C1 . . . . -93.7(2) ?
O1 P1 O3 C40 . . . . 85.5(4) ?
O2 P1 O3 C40 . . . . -42.8(4) ?
C7 P1 O3 C40 . . . . -153.4(4) ?
O1 P1 O3 C4 . . . . 85.5(4) ?
O2 P1 O3 C4 . . . . -42.8(4) ?
C7 P1 O3 C4 . . . . -153.4(4) ?
P1 O2 C1 C3 . . . . -86.8(3) ?
P1 O2 C1 C2 . . . . 151.4(2) ?
C40 O3 C4 C6 . . . . 0E1(10) ?
P1 O3 C4 C6 . . . . -54.1(7) ?
C40 O3 C4 C5 . . . . 0(8) ?
P1 O3 C4 C5 . . . . 178.4(3) ?
C4 O3 C40 C60 . . . . 0E1(10) ?
P1 O3 C40 C60 . . . . -25.6(9) ?
C4 O3 C40 C50 . . . . 0(8) ?
P1 O3 C40 C50 . . . . 178.4(3) ?
O1 P1 C7 O4 . . . . 176.02(15) ?
O3 P1 C7 O4 . . . . 52.65(17) ?
O2 P1 C7 O4 . . . . -55.09(18) ?
O1 P1 C7 C9 . . . . -67.26(19) ?
O3 P1 C7 C9 . . . . 169.37(17) ?
O2 P1 C7 C9 . . . . 61.64(19) ?
O1 P1 C7 C8 . . . . 55.3(2) ?
O3 P1 C7 C8 . . . . -68.07(19) ?
O2 P1 C7 C8 . . . . -175.81(17) ?
O6 N1 C8 C7 . . . . 69.9(4) ?
O5 N1 C8 C7 . . . . -108.5(3) ?
O4 C7 C8 N1 . . . . 50.9(3) ?
C9 C7 C8 N1 . . . . -69.8(3) ?
P1 C7 C8 N1 . . . . 171.2(2) ?
O4 C7 C9 C14 . . . . 13.7(3) ?
C8 C7 C9 C14 . . . . 137.0(2) ?
P1 C7 C9 C14 . . . . -105.4(2) ?
O4 C7 C9 C10 . . . . -169.6(2) ?
C8 C7 C9 C10 . . . . -46.4(3) ?
P1 C7 C9 C10 . . . . 71.2(3) ?
C14 C9 C10 C11 . . . . 0.4(4) ?
C7 C9 C10 C11 . . . . -176.3(3) ?
C9 C10 C11 C12 . . . . 0.5(4) ?
C10 C11 C12 C13 . . . . -2.1(5) ?
C10 C11 C12 F1 . . . . 179.0(3) ?
C11 C12 C13 C14 . . . . 2.7(5) ?
F1 C12 C13 C14 . . . . -178.4(3) ?
C10 C9 C14 C13 . . . . 0.3(4) ?
C7 C9 C14 C13 . . . . 177.0(2) ?
C12 C13 C14 C9 . . . . -1.8(4) ?
